data_7250808
loop_
_publ_author_name
'Ozeryanskii, Valery A.'
'Demidov, Oleg P.'
'Marchenko, Andrey V.'

_publ_section_title
;
 Intramolecular hydrogen bonding in 1,8-bis(dimethylamino)naphthalenes
 containing two to four heteroatomic functions in the ortho- and
 peri-positions: from CD3 to sulfur and selenium
;
_journal_issue 37
_journal_name_full CrystEngComm
_journal_page_first 6163
_journal_page_last 6173
_journal_paper_doi 10.1039/D5CE00621J
_journal_volume 27
_journal_year 2025
_chemical_formula_moiety 'C14 H17 N2 S2, C H2 Cl2, B F4'
_chemical_formula_sum 'C15 H19 B Cl2 F4 N2 S2'
_chemical_formula_weight 449.15
_chemical_temperature_decomposition 519.6(15)
_space_group_crystal_system monoclinic
_space_group_IT_number 12
_space_group_name_Hall '-C 2y'
_space_group_name_H-M_alt 'C 1 2/m 1'
_atom_sites_solution_hydrogens mixed
_atom_sites_solution_primary dual
_audit_creation_date 2022-11-11
_audit_creation_method
;
Olex2 1.5
(compiled 2022.04.07 svn.rca3783a0 for OlexSys, GUI svn.r6498)
;
_audit_update_record
;
2025-06-13 deposited with the CCDC.	2025-08-25 downloaded from the CCDC.
;
_cell_angle_alpha 90
_cell_angle_beta 97.067(2)
_cell_angle_gamma 90
_cell_formula_units_Z 4
_cell_length_a 11.3768(2)
_cell_length_b 12.6149(3)
_cell_length_c 13.7199(2)
_cell_measurement_reflns_used 7114
_cell_measurement_temperature 100.01(10)
_cell_measurement_theta_max 76.0810
_cell_measurement_theta_min 5.1990
_cell_volume 1954.08(6)
_computing_cell_refinement 'CrysAlisPro 1.171.42.49 (Rigaku OD, 2022)'
_computing_data_collection 'CrysAlisPro 1.171.42.49 (Rigaku OD, 2022)'
_computing_data_reduction 'CrysAlisPro 1.171.42.49 (Rigaku OD, 2022)'
_computing_molecular_graphics 'Olex2 1.5 (Dolomanov et al., 2009)'
_computing_publication_material 'Olex2 1.5 (Dolomanov et al., 2009)'
_computing_structure_refinement 'SHELXL 2019/2 (Sheldrick, 2015)'
_computing_structure_solution 'SHELXT 2018/2 (Sheldrick, 2018)'
_diffrn_ambient_environment N~2~
_diffrn_ambient_temperature 100.01(10)
_diffrn_detector 'CCD plate'
_diffrn_detector_area_resol_mean 5.2529
_diffrn_detector_type AtlasS2
_diffrn_measured_fraction_theta_full 0.999
_diffrn_measured_fraction_theta_max 0.998
_diffrn_measurement_details
;
List of Runs (angles in degrees, time in seconds):

  # Type    Start    End  Width  t~exp~   \w     \q     \k     \f   Frames
#--------------------------------------------------------------------------
  1  \w   -118.00 -10.00   1.00    1.00    --  -42.10 -77.00 159.00  108
  2  \w     36.00 145.00   1.00    1.32    --  112.00 -77.00 159.00  109
  3  \w     79.00 178.00   1.00    1.32    --  112.00  77.00 -74.00   99
  4  \w    -75.00  34.00   1.00    1.00    --  -42.10  77.00 -74.00  109
  5  \w     23.00  98.00   1.00    1.00    --   42.10-125.00-180.00   75
  6  \w      1.00  83.00   1.00    1.00    --   42.10 -99.00  30.00   82
  7  \w     83.00 178.00   1.00    1.32    --  112.00  61.00-180.00   95
  8  \w     79.00 178.00   1.00    1.32    --  112.00  77.00-120.00   99
  9  \w     83.00 178.00   1.00    1.32    --  112.00  61.00-150.00   95
 10  \w     30.00 110.00   1.00    1.32    --  112.00 -95.00 150.00   80
 11  \w     40.00 141.00   1.00    1.32    --  112.00 -61.00  60.00  101
 12  \w     39.00 138.00   1.00    1.32    --  112.00 -45.00-180.00   99
 13  \w     83.00 178.00   1.00    1.32    --  112.00  61.00 120.00   95
 14  \w     36.00 113.00   1.00    1.32    --  112.00-111.00  60.00   77
 15  \w     38.00 137.00   1.00    1.32    --  112.00 -40.00  52.64   99
 16  \w     39.00 138.00   1.00    1.32    --  112.00 -45.00-150.00   99
 17  \w     30.00 110.00   1.00    1.32    --  112.00 -95.00-150.00   80
 18  \w     38.00 107.00   1.00    1.32    --  112.00 -72.00 165.85   69
 19  \w     37.00 113.00   1.00    1.32    --  112.00-111.00   0.00   76
;
_diffrn_measurement_device 'four-circle diffractometer'
_diffrn_measurement_device_type 'SuperNova, Dual, Cu at home/near, AtlasS2'
_diffrn_measurement_method '\w scans'
_diffrn_orient_matrix_type 'CrysAlisPro convention (1999,Acta A55,543-557)'
_diffrn_orient_matrix_UB_11 -0.0336531000
_diffrn_orient_matrix_UB_12 0.0759205000
_diffrn_orient_matrix_UB_13 0.0799994000
_diffrn_orient_matrix_UB_21 0.1090646000
_diffrn_orient_matrix_UB_22 0.0688235000
_diffrn_orient_matrix_UB_23 -0.0121258000
_diffrn_orient_matrix_UB_31 -0.0747052000
_diffrn_orient_matrix_UB_32 0.0664331000
_diffrn_orient_matrix_UB_33 -0.0791275000
_diffrn_radiation_monochromator mirror
_diffrn_radiation_probe x-ray
_diffrn_radiation_type 'Cu K\a'
_diffrn_radiation_wavelength 1.54184
_diffrn_reflns_av_R_equivalents 0.0300
_diffrn_reflns_av_unetI/netI 0.0197
_diffrn_reflns_Laue_measured_fraction_full 0.999
_diffrn_reflns_Laue_measured_fraction_max 0.998
_diffrn_reflns_limit_h_max 14
_diffrn_reflns_limit_h_min -14
_diffrn_reflns_limit_k_max 15
_diffrn_reflns_limit_k_min -11
_diffrn_reflns_limit_l_max 17
_diffrn_reflns_limit_l_min -17
_diffrn_reflns_number 10653
_diffrn_reflns_point_group_measured_fraction_full 0.999
_diffrn_reflns_point_group_measured_fraction_max 0.998
_diffrn_reflns_theta_full 67.684
_diffrn_reflns_theta_max 76.415
_diffrn_reflns_theta_min 5.258
_diffrn_source 'micro-focus sealed X-ray tube'
_diffrn_source_type 'SuperNova (Cu) X-ray Source'
_exptl_absorpt_coefficient_mu 5.355
_exptl_absorpt_correction_T_max 1.000
_exptl_absorpt_correction_T_min 0.449
_exptl_absorpt_correction_type gaussian
_exptl_absorpt_process_details
;
CrysAlisPro 1.171.42.49 (Rigaku Oxford Diffraction, 2022)
Numerical absorption correction based on gaussian integration over
a multifaceted crystal model
Empirical absorption correction using spherical harmonics,
implemented in SCALE3 ABSPACK scaling algorithm.
;
_exptl_crystal_colour yellow
_exptl_crystal_colour_primary yellow
_exptl_crystal_density_diffrn 1.527
_exptl_crystal_description block
_exptl_crystal_F_000 920
_exptl_crystal_recrystallization_method 'Re-crystallisation from solvent: Dichloromethane'
_exptl_crystal_size_max 0.391
_exptl_crystal_size_mid 0.243
_exptl_crystal_size_min 0.123
_refine_diff_density_max 0.863
_refine_diff_density_min -0.765
_refine_diff_density_rms 0.097
_refine_ls_extinction_method none
_refine_ls_goodness_of_fit_ref 1.099
_refine_ls_hydrogen_treatment mixed
_refine_ls_matrix_type full
_refine_ls_number_parameters 133
_refine_ls_number_reflns 2144
_refine_ls_number_restraints 18
_refine_ls_restrained_S_all 1.115
_refine_ls_R_factor_all 0.0486
_refine_ls_R_factor_gt 0.0471
_refine_ls_shift/su_max 0.000
_refine_ls_shift/su_mean 0.000
_refine_ls_structure_factor_coef Fsqd
_refine_ls_weighting_details 'w=1/[\s^2^(Fo^2^)+(0.0727P)^2^+4.2499P] where P=(Fo^2^+2Fc^2^)/3'
_refine_ls_weighting_scheme calc
_refine_ls_wR_factor_gt 0.1269
_refine_ls_wR_factor_ref 0.1283
_reflns_Friedel_coverage 0.000
_reflns_number_gt 2038
_reflns_number_total 2144
_reflns_threshold_expression 'I > 2\s(I)'
_cod_data_source_file d5ce00621j2.cif
_cod_data_source_block Str_15xHBF4
_cod_depositor_comments
;
The following automatic conversions were performed:

data name '_chemical_melting_point' was changed to
'_chemical_temperature_decomposition' since the value had been given
as '245-248 deg.C (decomp.)'. The value was changed to '519.6(15)' --
it was converted from degrees Celsius (C) to kelvins (K), the average
value was taken and precision was estimated.

Automatic conversion script
Id: cif_fix_values 8170 2020-07-09 18:12:32Z antanas 

 Adding full bibliography for 7250802--7250812.cif.
;
_cod_database_code 7250808
_shelx_shelxl_version_number 2019/2
_chemical_oxdiff_formula 'C14 H18 N2 S2, B F4'
_shelx_space_group_comment
;
The symmetry employed for this shelxl refinement is uniquely defined
by the following loop, which should always be used as a source of
symmetry information in preference to the above space-group names.
They are only intended as comments.
;
_shelx_estimated_absorpt_t_max 0.559
_shelx_estimated_absorpt_t_min 0.229
_olex2_refinement_description
;
1. Fixed Uiso
 At 1.2 times of:
  All C(H) groups, All C(H,H) groups
 At 1.5 times of:
  All C(H,H,H) groups
2. Rigid body (RIGU) restrains
 F1, F3, F2, B1
 with sigma for 1-2 distances of 0.004 and sigma for 1-3 distances of 0.004
 F3, B1, F1, F2
 with sigma for 1-2 distances of 0.004 and sigma for 1-3 distances of 0.004
3. Others
 Fixed Sof: H1(0.5)
4.a Secondary CH2 refined with riding coordinates:
 C9(H9A,H9B)
4.b Aromatic/amide H refined with riding coordinates:
 C2(H2), C3(H3)
4.c Idealised Me refined as rotating group:
 C8(H8A,H8B,H8C), C7(H7A,H7B,H7C)
;
_olex2_submission_special_instructions 'No special instructions were received'
_oxdiff_exptl_absorpt_empirical_details
;
Empirical correction (ABSPACK) includes:
- Absorption correction using spherical harmonics
- Frame scaling
;
_oxdiff_exptl_absorpt_empirical_full_max 1.495
_oxdiff_exptl_absorpt_empirical_full_min 0.718

loop_
_space_group_symop_operation_xyz
'x, y, z'
'-x, y, -z'
'x+1/2, y+1/2, z'
'-x+1/2, y+1/2, -z'
'-x, -y, -z'
'x, -y, z'
'-x+1/2, -y+1/2, -z'
'x+1/2, -y+1/2, z'

loop_
_atom_site_label
_atom_site_type_symbol
_atom_site_fract_x
_atom_site_fract_y
_atom_site_fract_z
_atom_site_U_iso_or_equiv
_atom_site_adp_type
_atom_site_occupancy
_atom_site_site_symmetry_order
_atom_site_calc_flag
_atom_site_refinement_flags_posn
_atom_site_refinement_flags_adp
_atom_site_refinement_flags_occupancy
_atom_site_disorder_assembly
_atom_site_disorder_group
S1 S 0.85246(4) 0.41723(4) 0.59947(3) 0.01826(18) Uani 1 1 d . . . . .
Cl1 Cl 0.54845(5) 0.38529(5) 0.36617(5) 0.0374(2) Uani 1 1 d . . . . .
F2 F 0.6905(2) 0.000000 0.04105(15) 0.0458(6) Uani 1 2 d S T P . .
N1 N 0.81507(17) 0.39649(15) 0.15964(13) 0.0204(4) Uani 1 1 d . . . . .
C5 C 0.8409(2) 0.500000 0.4181(2) 0.0149(5) Uani 1 2 d S T P . .
C6 C 0.8313(2) 0.500000 0.3139(2) 0.0153(5) Uani 1 2 d S T P . .
F3 F 0.8128(3) 0.08909(17) 0.15363(17) 0.0780(8) Uani 1 1 d . . . . .
C2 C 0.83320(18) 0.30725(17) 0.32051(15) 0.0187(4) Uani 1 1 d . . . . .
H2 H 0.830396 0.241235 0.286976 0.022 Uiso 1 1 calc R U . . .
C1 C 0.82680(18) 0.39919(17) 0.26721(14) 0.0169(4) Uani 1 1 d . . . . .
C4 C 0.84572(17) 0.40391(16) 0.47156(14) 0.0154(4) Uani 1 1 d . . . . .
C3 C 0.84383(17) 0.30807(17) 0.42384(15) 0.0182(4) Uani 1 1 d . . . . .
H3 H 0.849598 0.243583 0.459874 0.022 Uiso 1 1 calc R U . . .
F1 F 0.6627(3) 0.000000 0.1998(2) 0.0872(12) Uani 1 2 d S T P . .
C8 C 0.7008(2) 0.3491(2) 0.11689(16) 0.0315(6) Uani 1 1 d . . . . .
H8A H 0.699330 0.273849 0.134612 0.047 Uiso 1 1 calc R U . . .
H8B H 0.692364 0.356036 0.045232 0.047 Uiso 1 1 calc R U . . .
H8C H 0.635377 0.385955 0.142616 0.047 Uiso 1 1 calc R U . . .
C7 C 0.9173(2) 0.3438(2) 0.12244(16) 0.0305(5) Uani 1 1 d . . . . .
H7A H 0.990869 0.378393 0.150482 0.046 Uiso 1 1 calc R U . . .
H7B H 0.909167 0.349261 0.050672 0.046 Uiso 1 1 calc R U . . .
H7C H 0.919295 0.268908 0.141582 0.046 Uiso 1 1 calc R U . . .
B1 B 0.7461(4) 0.000000 0.1366(2) 0.0237(7) Uani 1 2 d S T P . .
C9 C 0.4591(3) 0.500000 0.3631(3) 0.0347(8) Uani 1 2 d S T P . .
H9A H 0.401954 0.500001 0.302560 0.042 Uiso 1 2 calc R U P . .
H9B H 0.413663 0.499999 0.420230 0.042 Uiso 1 2 calc R U P . .
H1 H 0.815(4) 0.469(4) 0.146(3) 0.022(14) Uiso 0.5 1 d . . P . .

loop_
_atom_site_aniso_label
_atom_site_aniso_U_11
_atom_site_aniso_U_22
_atom_site_aniso_U_33
_atom_site_aniso_U_23
_atom_site_aniso_U_13
_atom_site_aniso_U_12
S1 0.0234(3) 0.0190(3) 0.0125(3) 0.00213(16) 0.00274(19) 0.00070(18)
Cl1 0.0289(3) 0.0310(4) 0.0516(4) 0.0093(3) 0.0025(3) -0.0034(2)
F2 0.0662(16) 0.0548(15) 0.0148(9) 0.000 -0.0020(9) 0.000
N1 0.0293(10) 0.0183(9) 0.0138(8) -0.0020(7) 0.0040(7) -0.0010(7)
C5 0.0133(12) 0.0153(14) 0.0160(13) 0.000 0.0019(10) 0.000
C6 0.0157(12) 0.0142(13) 0.0161(13) 0.000 0.0025(10) 0.000
F3 0.120(2) 0.0429(12) 0.0629(13) 0.0067(10) -0.0234(13) -0.0333(13)
C2 0.0233(10) 0.0136(10) 0.0196(10) -0.0027(8) 0.0042(7) -0.0001(8)
C1 0.0198(9) 0.0175(10) 0.0136(9) -0.0012(7) 0.0035(7) 0.0000(8)
C4 0.0150(9) 0.0167(10) 0.0147(9) 0.0015(7) 0.0031(7) 0.0004(7)
C3 0.0210(9) 0.0148(10) 0.0193(10) 0.0022(7) 0.0043(7) 0.0005(8)
F1 0.081(2) 0.155(4) 0.0271(13) 0.000 0.0126(13) 0.000
C8 0.0404(14) 0.0339(13) 0.0184(10) -0.0032(9) -0.0027(9) -0.0117(11)
C7 0.0442(14) 0.0277(13) 0.0221(11) -0.0025(9) 0.0142(10) 0.0055(11)
B1 0.045(2) 0.0168(16) 0.0076(13) 0.000 -0.0035(13) 0.000
C9 0.0200(15) 0.042(2) 0.042(2) 0.000 0.0008(14) 0.000

loop_
_atom_type_symbol
_atom_type_description
_atom_type_scat_dispersion_real
_atom_type_scat_dispersion_imag
_atom_type_scat_source
C C 0.0181 0.0091 'International Tables Vol C Tables 4.2.6.8 and 6.1.1.4'
H H 0.0000 0.0000 'International Tables Vol C Tables 4.2.6.8 and 6.1.1.4'
B B 0.0090 0.0039 'International Tables Vol C Tables 4.2.6.8 and 6.1.1.4'
Cl Cl 0.3639 0.7018 'International Tables Vol C Tables 4.2.6.8 and 6.1.1.4'
F F 0.0727 0.0534 'International Tables Vol C Tables 4.2.6.8 and 6.1.1.4'
N N 0.0311 0.0180 'International Tables Vol C Tables 4.2.6.8 and 6.1.1.4'
S S 0.3331 0.5567 'International Tables Vol C Tables 4.2.6.8 and 6.1.1.4'

loop_
_exptl_crystal_face_index_h
_exptl_crystal_face_index_k
_exptl_crystal_face_index_l
_exptl_crystal_face_perp_dist
-6 -5 2 0.1938
-7 1 3 0.1013
2 4 -8 0.0968
6 -2 -6 0.1240
0 1 -9 0.0578
2 -1 -9 0.0790
-3 2 8 0.0710
-4 7 0 0.1587
-1 0 -9 0.0484
1 -2 -9 0.0766
-1 2 9 0.0570
-2 0 -8 0.0559
-4 0 -7 0.0675
2 8 1 0.1462
3 -5 6 0.0836
6 5 -2 0.1672
1 4 -8 0.0935
7 -1 -3 0.1405
1 3 8 0.0834
-4 -5 -4 0.1679
-5 1 -6 0.0790
4 -3 6 0.0887

loop_
_geom_angle_atom_site_label_1
_geom_angle_atom_site_label_2
_geom_angle_atom_site_label_3
_geom_angle
_geom_angle_site_symmetry_1
_geom_angle_site_symmetry_3
_geom_angle_publ_flag
C4 S1 S1 95.50(7) . 6_565 ?
C1 N1 C8 111.96(17) . . ?
C1 N1 C7 112.26(17) . . ?
C1 N1 H1 100(3) . . ?
C8 N1 H1 109(3) . . ?
C7 N1 C8 111.63(19) . . ?
C7 N1 H1 111(3) . . ?
C4 C5 C6 120.99(12) 6_565 . ?
C4 C5 C6 120.99(12) . . ?
C4 C5 C4 118.0(2) . 6_565 ?
C5 C6 C1 116.57(13) . . ?
C5 C6 C1 116.57(13) . 6_565 ?
C1 C6 C1 126.9(3) 6_565 . ?
C1 C2 H2 119.2 . . ?
C1 C2 C3 121.62(19) . . ?
C3 C2 H2 119.2 . . ?
C6 C1 N1 117.90(19) . . ?
C2 C1 N1 120.71(18) . . ?
C2 C1 C6 121.39(19) . . ?
C5 C4 S1 115.48(16) . . ?
C3 C4 S1 123.84(15) . . ?
C3 C4 C5 120.67(18) . . ?
C2 C3 H3 120.6 . . ?
C4 C3 C2 118.73(18) . . ?
C4 C3 H3 120.6 . . ?
N1 C8 H8A 109.5 . . ?
N1 C8 H8B 109.5 . . ?
N1 C8 H8C 109.5 . . ?
H8A C8 H8B 109.5 . . ?
H8A C8 H8C 109.5 . . ?
H8B C8 H8C 109.5 . . ?
N1 C7 H7A 109.5 . . ?
N1 C7 H7B 109.5 . . ?
N1 C7 H7C 109.5 . . ?
H7A C7 H7B 109.5 . . ?
H7A C7 H7C 109.5 . . ?
H7B C7 H7C 109.5 . . ?
F3 B1 F2 110.09(19) . . ?
F3 B1 F2 110.09(19) 6 . ?
F3 B1 F3 111.4(4) 6 . ?
F3 B1 F1 108.0(2) . . ?
F3 B1 F1 108.0(2) 6 . ?
F1 B1 F2 109.3(3) . . ?
Cl1 C9 Cl1 110.04(19) 6_565 . ?
Cl1 C9 H9A 109.7 6_565 . ?
Cl1 C9 H9A 109.7 . . ?
Cl1 C9 H9B 109.7 6_565 . ?
Cl1 C9 H9B 109.7 . . ?
H9A C9 H9B 108.2 . . ?

loop_
_geom_bond_atom_site_label_1
_geom_bond_atom_site_label_2
_geom_bond_distance
_geom_bond_site_symmetry_2
_geom_bond_publ_flag
S1 S1 2.0882(10) 6_565 ?
S1 C4 1.755(2) . ?
Cl1 C9 1.766(2) . ?
F2 B1 1.384(4) . ?
N1 C1 1.466(2) . ?
N1 C8 1.484(3) . ?
N1 C7 1.483(3) . ?
N1 H1 0.94(5) . ?
C5 C6 1.421(4) . ?
C5 C4 1.414(2) . ?
C5 C4 1.414(2) 6_565 ?
C6 C1 1.422(2) 6_565 ?
C6 C1 1.422(2) . ?
F3 B1 1.360(3) . ?
C2 H2 0.9500 . ?
C2 C1 1.368(3) . ?
C2 C3 1.408(3) . ?
C4 C3 1.374(3) . ?
C3 H3 0.9500 . ?
F1 B1 1.362(5) . ?
C8 H8A 0.9800 . ?
C8 H8B 0.9800 . ?
C8 H8C 0.9800 . ?
C7 H7A 0.9800 . ?
C7 H7B 0.9800 . ?
C7 H7C 0.9800 . ?
C9 H9A 0.9900 . ?
C9 H9B 0.9900 . ?

loop_
_geom_torsion_atom_site_label_1
_geom_torsion_atom_site_label_2
_geom_torsion_atom_site_label_3
_geom_torsion_atom_site_label_4
_geom_torsion
_geom_torsion_site_symmetry_1
_geom_torsion_site_symmetry_2
_geom_torsion_site_symmetry_3
_geom_torsion_site_symmetry_4
_geom_torsion_publ_flag
S1 S1 C4 C5 -1.04(17) 6_565 . . . ?
S1 S1 C4 C3 179.64(17) 6_565 . . . ?
S1 C4 C3 C2 177.30(15) . . . . ?
C5 C6 C1 N1 179.0(2) . . . . ?
C5 C6 C1 C2 -1.0(4) . . . . ?
C5 C4 C3 C2 -2.0(3) . . . . ?
C6 C5 C4 S1 -178.0(2) . . . . ?
C6 C5 C4 C3 1.4(4) . . . . ?
C1 C6 C1 N1 -0.6(4) 6_565 . . . ?
C1 C6 C1 C2 179.33(18) 6_565 . . . ?
C1 C2 C3 C4 1.1(3) . . . . ?
C4 C5 C6 C1 0.1(4) . . . . ?
C4 C5 C6 C1 -179.8(2) 6_565 . . . ?
C4 C5 C6 C1 179.8(2) . . . 6_565 ?
C4 C5 C6 C1 -0.1(4) 6_565 . . 6_565 ?
C4 C5 C4 S1 2.0(3) 6_565 . . . ?
C4 C5 C4 C3 -178.65(15) 6_565 . . . ?
C3 C2 C1 N1 -179.65(19) . . . . ?
C3 C2 C1 C6 0.4(3) . . . . ?
C8 N1 C1 C6 -114.9(2) . . . . ?
C8 N1 C1 C2 65.1(3) . . . . ?
C7 N1 C1 C6 118.6(2) . . . . ?
C7 N1 C1 C2 -61.3(3) . . . . ?

loop_
_exptl_oxdiff_crystal_face_indexfrac_h
_exptl_oxdiff_crystal_face_indexfrac_k
_exptl_oxdiff_crystal_face_indexfrac_l
_exptl_oxdiff_crystal_face_x
_exptl_oxdiff_crystal_face_y
_exptl_oxdiff_crystal_face_z
-5.9549 -4.7850 1.7196 -0.0253 -0.9996 -0.0091
-7.2193 0.8772 2.6800 0.5239 -0.7595 0.3855
1.8346 3.8881 -7.7273 -0.3847 0.5614 0.7327
5.9128 -1.6036 -5.8817 -0.7913 0.6058 -0.0828
0.4784 1.0172 -8.8184 -0.6443 0.2291 0.7296
2.2622 -0.8214 -8.7006 -0.8345 0.2957 0.4649
-3.2371 1.9088 8.1520 0.9060 -0.3205 -0.2764
-4.3008 6.6488 0.3416 0.6768 -0.0156 0.7360
-0.8340 0.0614 -8.6557 -0.6597 0.0182 0.7513
0.5484 -2.0542 -8.6122 -0.8634 0.0229 0.5040
-0.5307 2.0279 8.6185 0.8613 -0.0228 -0.5076
-2.4370 0.1177 -7.9793 -0.5474 -0.1609 0.8213
-3.6398 0.1839 -7.1470 -0.4353 -0.2977 0.8497
2.2742 7.6980 0.9765 0.5860 0.7660 0.2642
3.3931 -4.5039 5.6525 -0.0039 -0.0085 -1.0000
6.0173 4.7042 -1.6167 0.0253 0.9996 -0.0091
1.2366 4.0506 -7.7134 -0.3512 0.5072 0.7871
7.2322 -0.9392 -2.5536 -0.5190 0.7551 -0.4006
1.1319 3.2049 7.8547 0.8336 0.2488 -0.4932
-4.3262 -4.6751 -4.4523 -0.5655 -0.7396 0.3649
-4.5834 0.7933 -6.1961 -0.2812 -0.3702 0.8854
3.9839 -3.1553 6.0204 0.1080 0.1443 -0.9836
